data_7041303
loop_
_publ_author_name
'Huang, Hui-Lin'
'Lin, Hsin-Yau'
'Chen, Pei-Shan'
'Lee, Jey-Jau'
'Kung, Hui-Chen'
'Wang, Sue-Lein'

_publ_section_title
;
 A highly flexible inorganic framework with amphiphilic amine assemblies
 as templates.
;
_journal_issue 2
_journal_name_full 'Dalton transactions (Cambridge, England : 2003)'
_journal_page_first 364
_journal_page_last 368
_journal_paper_doi 10.1039/c6dt04165e
_journal_volume 46
_journal_year 2017
_chemical_formula_moiety (NC5H14)2[Zn3(HPO3)3.5(HPO4)0.5]
_chemical_formula_sum 'C10 H18 N2 O12.5 P4 Zn3'
_chemical_formula_weight 686.32
_chemical_name_systematic
;
?
;
_space_group_IT_number 148
_symmetry_cell_setting trigonal
_symmetry_space_group_name_Hall '-R 3'
_symmetry_space_group_name_H-M 'R -3 :H'
_atom_sites_solution_hydrogens geom
_atom_sites_solution_primary direct
_atom_sites_solution_secondary difmap
_audit_creation_method SHELXL-97
_audit_update_record
;
2011-10-11 deposited with the CCDC.
2016-11-15 downloaded from the CCDC.
;
_cell_angle_alpha 90.00
_cell_angle_beta 90.00
_cell_angle_gamma 120.00
_cell_formula_units_Z 18
_cell_length_a 33.1915(4)
_cell_length_b 33.1915(4)
_cell_length_c 13.3206(2)
_cell_measurement_reflns_used 9812
_cell_measurement_temperature 296(2)
_cell_measurement_theta_max 28.29
_cell_measurement_theta_min 1.68
_cell_volume 12708.9(3)
_computing_cell_refinement 'SAINT V7.34A (Bruker AXS, 2006)'
_computing_data_collection 'APEX2 (Bruker AXS, 2010)'
_computing_data_reduction 'SAINT V7.34A (Bruker AXS, 2006)'
_computing_molecular_graphics 'SHELXTL (Sheldrick, 2008)'
_computing_publication_material SHELXTL
_computing_structure_refinement 'SHELXL-97 (Sheldrick, 2008)'
_computing_structure_solution 'SHELXS-97 (Sheldrick, 2008)'
_diffrn_ambient_temperature 296(2)
_diffrn_detector_area_resol_mean 8.3333
_diffrn_measured_fraction_theta_full 0.999
_diffrn_measured_fraction_theta_max 0.999
_diffrn_measurement_device_type 'Bruker APEX-II CCD'
_diffrn_measurement_method '\f and \w scans'
_diffrn_radiation_monochromator graphite
_diffrn_radiation_source 'fine-focus sealed tube'
_diffrn_radiation_type MoK\a
_diffrn_radiation_wavelength 0.71073
_diffrn_reflns_av_R_equivalents 0.0400
_diffrn_reflns_av_sigmaI/netI 0.0260
_diffrn_reflns_limit_h_max 42
_diffrn_reflns_limit_h_min -44
_diffrn_reflns_limit_k_max 44
_diffrn_reflns_limit_k_min -43
_diffrn_reflns_limit_l_max 17
_diffrn_reflns_limit_l_min -17
_diffrn_reflns_number 56018
_diffrn_reflns_theta_full 28.29
_diffrn_reflns_theta_max 28.29
_diffrn_reflns_theta_min 1.68
_exptl_absorpt_coefficient_mu 2.801
_exptl_absorpt_correction_T_max 0.9281
_exptl_absorpt_correction_T_min 0.7888
_exptl_absorpt_correction_type multi-scan
_exptl_absorpt_process_details 'SADABS V2008/1 (Bruker AXS)'
_exptl_crystal_colour colorless
_exptl_crystal_density_diffrn 1.595
_exptl_crystal_density_meas ?
_exptl_crystal_density_method 'not measured'
_exptl_crystal_description Columnar
_exptl_crystal_F_000 6084
_exptl_crystal_size_max 0.2
_exptl_crystal_size_mid 0.03
_exptl_crystal_size_min 0.03
_platon_squeeze_details
;
;
_refine_diff_density_max 0.449
_refine_diff_density_min -0.374
_refine_diff_density_rms 0.091
_refine_ls_extinction_method none
_refine_ls_goodness_of_fit_ref 0.986
_refine_ls_hydrogen_treatment constr
_refine_ls_matrix_type full
_refine_ls_number_parameters 192
_refine_ls_number_reflns 7023
_refine_ls_number_restraints 1
_refine_ls_restrained_S_all 0.986
_refine_ls_R_factor_all 0.0425
_refine_ls_R_factor_gt 0.0317
_refine_ls_shift/su_max 0.001
_refine_ls_shift/su_mean 0.000
_refine_ls_structure_factor_coef Fsqd
_refine_ls_weighting_details 'calc w=1/[\s^2^(Fo^2^)+(0.0690P)^2^+0.0000P] where P=(Fo^2^+2Fc^2^)/3'
_refine_ls_weighting_scheme calc
_refine_ls_wR_factor_gt 0.1011
_refine_ls_wR_factor_ref 0.1045
_reflns_number_gt 5494
_reflns_number_total 7023
_reflns_threshold_expression >2sigma(I)
_cod_data_source_file c6dt04165e2.cif
_cod_data_source_block NTHU-11-pa
_cod_depositor_comments
;
The following automatic conversions were performed:

'_symmetry_cell_setting' value 'Trigonal' changed to 'trigonal'
according to
/usr/data/users/saulius/crontab/automatic-downloads/rss-feeds/RSC/lib/dictionaries/cif_core.dic
dictionary named 'cif_core.dic' version 2.4.2 from 2011-04-26.

'_exptl_crystal_density_meas' value 'not measured' was changed to '?'
- the value is perceived as not measured.

Automatic conversion script
Id: cif_fix_values 4268 2015-11-12 08:31:59Z antanas 

 Adding full bibliography for 7041300--7041304.cif.

The following automatic conversions were performed:

'_refine_ls_hydrogen_treatment' value 'const' was replaced with the
value 'constr' as specified in the replacement file
'src/cod-tools/trunk/data/replacement-values/replacement_values.lst'.

Automatic conversion script
Id: cif_fix_values 5376 2017-05-30 11:51:03Z andrius 
;
_cod_original_sg_symbol_H-M 'R -3'
_cod_database_code 7041303

loop_
_symmetry_equiv_pos_as_xyz
'x, y, z'
'-y, x-y, z'
'-x+y, -x, z'
'x+2/3, y+1/3, z+1/3'
'-y+2/3, x-y+1/3, z+1/3'
'-x+y+2/3, -x+1/3, z+1/3'
'x+1/3, y+2/3, z+2/3'
'-y+1/3, x-y+2/3, z+2/3'
'-x+y+1/3, -x+2/3, z+2/3'
'-x, -y, -z'
'y, -x+y, -z'
'x-y, x, -z'
'-x+2/3, -y+1/3, -z+1/3'
'y+2/3, -x+y+1/3, -z+1/3'
'x-y+2/3, x+1/3, -z+1/3'
'-x+1/3, -y+2/3, -z+2/3'
'y+1/3, -x+y+2/3, -z+2/3'
'x-y+1/3, x+2/3, -z+2/3'

loop_
_atom_site_label
_atom_site_type_symbol
_atom_site_fract_x
_atom_site_fract_y
_atom_site_fract_z
_atom_site_U_iso_or_equiv
_atom_site_adp_type
_atom_site_occupancy
_atom_site_symmetry_multiplicity
_atom_site_calc_flag
_atom_site_refinement_flags
Zn1 Zn 0.299116(10) 0.008586(9) 0.909469(19) 0.04023(9) Uani 1 1 d .
Zn2 Zn 0.443504(12) 0.004768(14) 1.02748(2) 0.05856(12) Uani 1 1 d .
Zn3 Zn 0.164824(12) -0.164015(11) 0.66855(2) 0.05942(12) Uani 1 1 d .
P1 P 0.33840(2) -0.03546(2) 1.06240(4) 0.04224(15) Uani 1 1 d .
P2 P 0.22916(2) -0.09293(2) 0.84351(5) 0.04688(17) Uani 1 1 d .
P3 P 0.48074(2) 0.06899(3) 1.21944(5) 0.05183(17) Uani 1 1 d .
P4 P 0.52155(3) 0.05698(3) 0.86760(5) 0.0594(2) Uani 1 1 d .
O1 O 0.30722(6) -0.01643(6) 1.03397(12) 0.0468(4) Uani 1 1 d .
O2 O 0.37775(7) -0.02134(9) 0.98953(14) 0.0708(6) Uani 1 1 d .
O3 O 0.35537(6) -0.02377(6) 1.17061(12) 0.0466(4) Uani 1 1 d .
O4 O 0.25026(6) -0.04077(6) 0.83309(13) 0.0514(4) Uani 1 1 d .
O5 O 0.19108(7) -0.11587(7) 0.76747(15) 0.0713(6) Uani 1 1 d .
O6 O 0.21334(8) -0.10879(7) 0.95007(13) 0.0753(7) Uani 1 1 d .
O7 O 0.46698(7) 0.05930(7) 1.10986(13) 0.0620(5) Uani 1 1 d .
O8 O 0.51088(7) 0.04947(9) 1.25457(16) 0.0714(6) Uani 1 1 d .
O9 O 0.43943(7) 0.05510(8) 1.28790(13) 0.0591(5) Uani 1 1 d .
O10 O 0.47146(8) 0.02592(10) 0.89545(15) 0.0837(8) Uani 1 1 d .
O11 O 0.52940(9) 0.05716(9) 0.75663(16) 0.0920(8) Uani 1 1 d .
O12 O 0.55447(8) 0.04874(9) 0.9284(2) 0.0839(7) Uani 1 1 d .
O13 O 0.3095(5) -0.0873(5) 1.0601(13) 0.055(6) Uani 0.117(5) 1 d P
O14 O 0.2663(2) -0.1068(2) 0.8197(4) 0.0604(19) Uani 0.365(5) 1 d P
H1 H 0.3099 -0.0893 1.0594 0.050 Uiso 0.88 1 d P
H2 H 0.2652 -0.1078 0.8199 0.050 Uiso 0.63 1 d P
H3 H 0.5043 0.1109 1.2274 0.050 Uiso 1 1 d .
H4 H 0.5313 0.0993 0.8812 0.050 Uiso 1 1 d .

loop_
_atom_site_aniso_label
_atom_site_aniso_U_11
_atom_site_aniso_U_22
_atom_site_aniso_U_33
_atom_site_aniso_U_23
_atom_site_aniso_U_13
_atom_site_aniso_U_12
Zn1 0.04650(16) 0.03711(15) 0.03031(14) -0.00160(10) -0.00042(10) 0.01582(12)
Zn2 0.0574(2) 0.1027(3) 0.03289(16) -0.00448(15) -0.00173(13) 0.0530(2)
Zn3 0.0608(2) 0.05073(19) 0.02642(16) -0.00527(12) -0.00004(12) -0.00231(14)
P1 0.0480(3) 0.0553(4) 0.0309(3) -0.0072(3) -0.0053(2) 0.0315(3)
P2 0.0495(4) 0.0421(3) 0.0271(3) -0.0039(2) 0.0037(2) 0.0064(3)
P3 0.0486(4) 0.0658(4) 0.0406(4) 0.0022(3) -0.0023(3) 0.0282(3)
P4 0.0671(5) 0.0893(6) 0.0365(3) -0.0025(3) 0.0010(3) 0.0501(4)
O1 0.0460(9) 0.0620(11) 0.0365(9) 0.0045(7) -0.0001(7) 0.0301(8)
O2 0.0599(12) 0.135(2) 0.0328(10) -0.0103(11) -0.0035(8) 0.0603(14)
O3 0.0664(11) 0.0510(10) 0.0310(8) -0.0056(7) -0.0077(7) 0.0359(9)
O4 0.0528(10) 0.0446(9) 0.0393(9) -0.0034(7) -0.0085(8) 0.0111(8)
O5 0.0622(12) 0.0695(13) 0.0442(11) -0.0228(9) -0.0060(9) 0.0043(10)
O6 0.0894(15) 0.0531(11) 0.0286(9) -0.0049(8) 0.0080(9) -0.0054(10)
O7 0.0733(13) 0.0779(13) 0.0356(10) 0.0041(9) -0.0002(9) 0.0384(11)
O8 0.0556(12) 0.1075(18) 0.0617(13) 0.0140(12) 0.0023(10) 0.0487(12)
O9 0.0576(11) 0.0953(15) 0.0333(9) -0.0023(9) -0.0043(8) 0.0450(11)
O10 0.0648(13) 0.153(2) 0.0358(11) -0.0059(12) 0.0058(9) 0.0558(15)
O11 0.0989(19) 0.1055(19) 0.0414(12) 0.0014(12) 0.0184(12) 0.0286(15)
O12 0.0779(15) 0.0944(17) 0.0936(18) -0.0174(14) -0.0310(13) 0.0538(14)
O13 0.052(9) 0.048(9) 0.070(12) -0.026(8) -0.032(8) 0.028(7)
O14 0.090(4) 0.074(4) 0.032(3) 0.006(2) -0.001(2) 0.052(3)

loop_
_atom_type_symbol
_atom_type_description
_atom_type_scat_dispersion_real
_atom_type_scat_dispersion_imag
_atom_type_scat_source
C C 0.0033 0.0016 'International Tables Vol C Tables 4.2.6.8 and 6.1.1.4'
N N 0.0061 0.0033 'International Tables Vol C Tables 4.2.6.8 and 6.1.1.4'
O O 0.0106 0.0060 'International Tables Vol C Tables 4.2.6.8 and 6.1.1.4'
P P 0.1023 0.0942 'International Tables Vol C Tables 4.2.6.8 and 6.1.1.4'
Zn Zn 0.2839 1.4301 'International Tables Vol C Tables 4.2.6.8 and 6.1.1.4'
H H 0.0000 0.0000 'International Tables Vol C Tables 4.2.6.8 and 6.1.1.4'

loop_
_geom_angle_atom_site_label_1
_geom_angle_atom_site_label_2
_geom_angle_atom_site_label_3
_geom_angle
_geom_angle_site_symmetry_1
_geom_angle_site_symmetry_3
O4 Zn1 O1 109.11(7) . .
O4 Zn1 O3 115.16(7) . 8_544
O1 Zn1 O3 113.04(7) . 8_544
O4 Zn1 O9 109.01(9) . 8_544
O1 Zn1 O9 102.82(7) . 8_544
O3 Zn1 O9 106.88(8) 8_544 8_544
O12 Zn2 O7 121.13(9) 10_657 .
O12 Zn2 O10 112.46(12) 10_657 .
O7 Zn2 O10 106.32(10) . .
O12 Zn2 O2 102.53(11) 10_657 .
O7 Zn2 O2 113.59(9) . .
O10 Zn2 O2 98.64(8) . .
O5 Zn3 O6 115.89(8) . 16_546
O5 Zn3 O8 119.76(9) . 6_554
O6 Zn3 O8 101.94(9) 16_546 6_554
O5 Zn3 O11 99.94(10) . 15_446
O6 Zn3 O11 113.55(12) 16_546 15_446
O8 Zn3 O11 105.80(10) 6_554 15_446
O13 P1 O2 107.6(7) . .
O13 P1 O1 107.4(5) . .
O2 P1 O1 112.31(11) . .
O13 P1 O3 104.8(6) . .
O2 P1 O3 112.23(11) . .
O1 P1 O3 112.01(10) . .
O13 P1 H1 1.8 . .
O2 P1 H1 106.1 . .
O1 P1 H1 109.0 . .
O3 P1 H1 104.6 . .
O5 P2 O6 113.55(12) . .
O5 P2 O4 108.04(12) . .
O6 P2 O4 111.43(11) . .
O5 P2 O14 107.8(2) . .
O6 P2 O14 106.1(2) . .
O4 P2 O14 109.8(2) . .
O5 P2 H2 107.0 . .
O6 P2 H2 105.7 . .
O4 P2 H2 111.0 . .
O14 P2 H2 1.2 . .
O8 P3 O9 112.06(12) . .
O8 P3 O7 113.65(13) . .
O9 P3 O7 112.62(11) . .
O8 P3 H3 106.2 . .
O9 P3 H3 105.2 . .
O7 P3 H3 106.3 . .
O12 P4 O10 113.66(15) . .
O12 P4 O11 113.23(16) . .
O10 P4 O11 112.14(14) . .
O12 P4 H4 108.4 . .
O10 P4 H4 107.6 . .
O11 P4 H4 100.7 . .
P1 O1 Zn1 131.95(11) . .
P1 O2 Zn2 124.82(11) . .
P1 O3 Zn1 128.50(10) . 6
P2 O4 Zn1 129.55(11) . .
P2 O5 Zn3 143.85(17) . .
P2 O6 Zn3 129.09(11) . 16_546
P3 O7 Zn2 133.52(13) . .
P3 O8 Zn3 132.06(13) . 8_545
P3 O9 Zn1 125.01(11) . 6
P4 O10 Zn2 129.45(13) . .
P4 O11 Zn3 127.97(16) . 14_556
P4 O12 Zn2 135.21(16) . 10_657
P1 O13 H1 137.7 . .
P2 O14 H2 71.6 . .

loop_
_geom_bond_atom_site_label_1
_geom_bond_atom_site_label_2
_geom_bond_distance
_geom_bond_site_symmetry_2
Zn1 O4 1.9215(16) .
Zn1 O1 1.9327(17) .
Zn1 O3 1.9436(16) 8_544
Zn1 O9 1.9490(19) 8_544
Zn2 O12 1.903(3) 10_657
Zn2 O7 1.918(2) .
Zn2 O10 1.948(2) .
Zn2 O2 1.969(2) .
Zn3 O5 1.9122(18) .
Zn3 O6 1.9157(19) 16_546
Zn3 O8 1.939(2) 6_554
Zn3 O11 1.947(3) 15_446
P1 O13 1.493(15) .
P1 O2 1.502(2) .
P1 O1 1.5057(17) .
P1 O3 1.5255(16) .
P1 H1 1.5491 .
P2 O5 1.497(2) .
P2 O6 1.5138(18) .
P2 O4 1.5146(18) .
P2 O14 1.548(6) .
P2 H2 1.5375 .
P3 O8 1.512(2) .
P3 O9 1.514(2) .
P3 O7 1.5152(19) .
P3 H3 1.2125 .
P4 O12 1.491(2) .
P4 O10 1.500(2) .
P4 O11 1.501(2) .
P4 H4 1.2868 .
O3 Zn1 1.9436(16) 6
O6 Zn3 1.9158(19) 16_546
O8 Zn3 1.939(2) 8_545
O9 Zn1 1.9491(19) 6
O11 Zn3 1.947(3) 14_556
O12 Zn2 1.903(3) 10_657
O13 H1 0.0740 .
O14 H2 0.0346 .

loop_
_platon_squeeze_void_nr
_platon_squeeze_void_average_x
_platon_squeeze_void_average_y
_platon_squeeze_void_average_z
_platon_squeeze_void_volume
_platon_squeeze_void_count_electrons
_platon_squeeze_void_content
1 0.000 0.000 -0.006 2432 495 ' '
2 0.333 0.667 0.787 2436 495 ' '
3 0.667 0.333 0.454 2436 495 ' '
